data_4514720
loop_
_publ_author_name
'Nguyen, Viet D.'
'Nguyen, Vu T.'
'Haug, Graham C.'
'Dang, Hang T.'
'Arman, Hadi D.'
'Ermler, Walter C.'
'Larionov, Oleg V.'

_publ_section_title
;
 Rapid and Chemodivergent Synthesis of N-Heterocyclic Sulfones and
 Sulfides: Mechanistic and Computational Details of the
 Persulfate-Initiated Catalysis
;
_journal_issue 5
_journal_name_full 'ACS Catalysis'
_journal_page_first 4015
_journal_paper_doi 10.1021/acscatal.9b00464
_journal_volume 9
_journal_year 2019
_chemical_formula_moiety 'C10 H8 Cl N O2 S'
_chemical_formula_sum 'C10 H8 Cl N O2 S'
_chemical_formula_weight 241.68
_space_group_crystal_system monoclinic
_space_group_IT_number 14
_space_group_name_Hall '-P 2ybc'
_space_group_name_H-M_alt 'P 1 21/c 1'
_symmetry_space_group_name_Hall '-P 2ybc'
_symmetry_space_group_name_H-M 'P 1 21/c 1'
_atom_sites_solution_hydrogens geom
_atom_sites_solution_primary dual
_audit_creation_date 2017-10-27
_audit_creation_method
;
Olex2 1.2
(compiled 2017.08.10 svn.r3458 for OlexSys, GUI svn.r5381)
;
_cell_angle_alpha 90
_cell_angle_beta 103.449(4)
_cell_angle_gamma 90
_cell_formula_units_Z 4
_cell_length_a 14.4698(6)
_cell_length_b 5.8318(3)
_cell_length_c 11.9918(6)
_cell_measurement_reflns_used 5180
_cell_measurement_temperature 98(2)
_cell_measurement_theta_max 30.4130
_cell_measurement_theta_min 3.9150
_cell_volume 984.18(8)
_computing_cell_refinement 'CrysAlisPro 1.171.39.28e (Rigaku OD, 2015)'
_computing_data_collection 'CrysAlisPro 1.171.39.28e (Rigaku OD, 2015)'
_computing_data_reduction 'CrysAlisPro 1.171.39.28e (Rigaku OD, 2015)'
_computing_molecular_graphics 'Olex2 (Dolomanov et al., 2009)'
_computing_publication_material 'Olex2 (Dolomanov et al., 2009)'
_computing_structure_refinement 'ShelXL (Sheldrick, 2015)'
_computing_structure_solution 'ShelXT (Sheldrick, 2015)'
_diffrn_ambient_temperature 98(2)
_diffrn_detector 'CCD plate'
_diffrn_measured_fraction_theta_full 0.999
_diffrn_measured_fraction_theta_max 1.000
_diffrn_measurement_details
;
List of Runs (angles in degrees, time in seconds):

  # Type    Start    End  Width  t~exp~   \w     \q     \k     \f   Frames
--------------------------------------------------------------------------
  1  \w    -99.00  52.00   1.00   25.00    --   -9.90 -10.00-162.00  151
  2  \w    -72.00  80.00   1.00   25.00    --   -9.90  10.00  10.00  152
  3  \w    -99.00   0.00   1.00   25.00    --   -9.90 -57.00-180.00   99
  4  \w    -84.00  14.00   1.00   25.00    --   -9.90 -38.00  60.00   98
;
_diffrn_measurement_device 'four-circle diffractometer'
_diffrn_measurement_device_type 'XtaLAB AFC12 (RCD3): Kappa single'
_diffrn_measurement_method '\w scans'
_diffrn_orient_matrix_type 'CrysAlisPro convention (1999,Acta A55,543-557)'
_diffrn_orient_matrix_UB_11 0.0236019000
_diffrn_orient_matrix_UB_12 0.0037424000
_diffrn_orient_matrix_UB_13 0.0588487000
_diffrn_orient_matrix_UB_21 -0.0440667000
_diffrn_orient_matrix_UB_22 -0.0157354000
_diffrn_orient_matrix_UB_23 0.0152961000
_diffrn_orient_matrix_UB_31 0.0064983000
_diffrn_orient_matrix_UB_32 -0.1205593000
_diffrn_orient_matrix_UB_33 -0.0001555000
_diffrn_radiation_monochromator graphite
_diffrn_radiation_probe x-ray
_diffrn_radiation_type MoK\a
_diffrn_radiation_wavelength 0.71073
_diffrn_reflns_av_R_equivalents 0.0263
_diffrn_reflns_av_unetI/netI 0.0179
_diffrn_reflns_Laue_measured_fraction_full 0.999
_diffrn_reflns_Laue_measured_fraction_max 1.000
_diffrn_reflns_limit_h_max 18
_diffrn_reflns_limit_h_min -18
_diffrn_reflns_limit_k_max 7
_diffrn_reflns_limit_k_min -5
_diffrn_reflns_limit_l_max 15
_diffrn_reflns_limit_l_min -13
_diffrn_reflns_number 14553
_diffrn_reflns_point_group_measured_fraction_full 0.999
_diffrn_reflns_point_group_measured_fraction_max 1.000
_diffrn_reflns_theta_full 25.242
_diffrn_reflns_theta_max 27.498
_diffrn_reflns_theta_min 2.895
_diffrn_source 'fine-focus sealed X-ray tube'
_diffrn_source_type 'Enhance (Mo) X-ray Source'
_exptl_absorpt_coefficient_mu 0.575
_exptl_absorpt_correction_T_max 1.00000
_exptl_absorpt_correction_T_min 0.77903
_exptl_absorpt_correction_type multi-scan
_exptl_absorpt_process_details
;
CrysAlisPro 1.171.39.28e (Rigaku Oxford Diffraction, 2015)
Empirical absorption correction using spherical harmonics,
 implemented in SCALE3 ABSPACK scaling algorithm.
;
_exptl_crystal_colour 'clear colourless'
_exptl_crystal_colour_lustre clear
_exptl_crystal_colour_primary colourless
_exptl_crystal_density_diffrn 1.631
_exptl_crystal_description block
_exptl_crystal_F_000 496
_exptl_crystal_size_max 0.5
_exptl_crystal_size_mid 0.3
_exptl_crystal_size_min 0.13
_refine_diff_density_max 0.430
_refine_diff_density_min -0.404
_refine_diff_density_rms 0.078
_refine_ls_extinction_method none
_refine_ls_goodness_of_fit_ref 1.081
_refine_ls_hydrogen_treatment constr
_refine_ls_matrix_type full
_refine_ls_number_parameters 137
_refine_ls_number_reflns 2266
_refine_ls_number_restraints 0
_refine_ls_restrained_S_all 1.081
_refine_ls_R_factor_all 0.0460
_refine_ls_R_factor_gt 0.0457
_refine_ls_shift/su_max 0.000
_refine_ls_shift/su_mean 0.000
_refine_ls_structure_factor_coef Fsqd
_refine_ls_weighting_details 'w=1/[\s^2^(Fo^2^)+(0.0300P)^2^+4.0000P] where P=(Fo^2^+2Fc^2^)/3'
_refine_ls_weighting_scheme calc
_refine_ls_wR_factor_gt 0.1115
_refine_ls_wR_factor_ref 0.1116
_reflns_Friedel_coverage 0.000
_reflns_number_gt 2252
_reflns_number_total 2266
_reflns_threshold_expression 'I > 2\s(I)'
_cod_data_source_file cs9b00464_si_011.cif
_cod_data_source_block cd1615
_cod_database_code 4514720
_shelx_shelxl_version_number 2016/6
_chemical_oxdiff_formula S1O2Cl1N1C20H10
_shelx_space_group_comment
;
The symmetry employed for this shelxl refinement is uniquely defined
by the following loop, which should always be used as a source of
symmetry information in preference to the above space-group names.
They are only intended as comments.
;
_shelx_estimated_absorpt_t_max 0.929
_shelx_estimated_absorpt_t_min 0.762
_reflns_odcompleteness_completeness 99.88
_reflns_odcompleteness_iscentric 1
_reflns_odcompleteness_theta 27.42
_olex2_refinement_description
;
1. Fixed Uiso
 At 1.2 times of:
  All C(H) groups
 At 1.5 times of:
  All C(H,H,H) groups
2.a Aromatic/amide H refined with riding coordinates:
 C1(H1), C5(H5), C2(H2), C6(H6), C8(H8)
2.b Idealised Me refined as rotating group:
 C10(H10A,H10B,H10C)
;
_olex2_exptl_crystal_mounting_method 'nylon loop'
_olex2_submission_special_instructions 'No special instructions were received'
_oxdiff_exptl_absorpt_empirical_details
;
Empirical correction (ABSPACK) includes:
- Absorption correction using spherical harmonics
- Frame scaling
;
_oxdiff_exptl_absorpt_empirical_full_max 1.372
_oxdiff_exptl_absorpt_empirical_full_min 0.752

loop_
_space_group_symop_operation_xyz
'x, y, z'
'-x, y+1/2, -z+1/2'
'-x, -y, -z'
'x, -y-1/2, z-1/2'

loop_
_atom_site_label
_atom_site_type_symbol
_atom_site_fract_x
_atom_site_fract_y
_atom_site_fract_z
_atom_site_U_iso_or_equiv
_atom_site_adp_type
_atom_site_occupancy
_atom_site_site_symmetry_order
_atom_site_calc_flag
_atom_site_refinement_flags_posn
S1 S 0.61482(4) 0.09068(11) 0.18628(5) 0.00972(16) Uani 1 1 d .
Cl1 Cl 0.84752(5) 0.98723(12) 0.55032(6) 0.01867(18) Uani 1 1 d .
O1 O 0.56292(13) 0.0986(3) 0.27509(16) 0.0147(4) Uani 1 1 d .
O2 O 0.61912(13) -0.1239(3) 0.12795(16) 0.0146(4) Uani 1 1 d .
N1 N 0.92493(15) 0.3051(4) 0.32737(19) 0.0129(4) Uani 1 1 d .
C7 C 0.81436(19) 0.7537(5) 0.4596(2) 0.0130(5) Uani 1 1 d .
C9 C 0.85394(17) 0.4331(4) 0.3553(2) 0.0099(5) Uani 1 1 d .
C3 C 0.73415(17) 0.1814(4) 0.2451(2) 0.0095(5) Uani 1 1 d .
C4 C 0.75541(17) 0.3789(4) 0.3156(2) 0.0097(5) Uani 1 1 d .
C1 C 0.90047(18) 0.1233(5) 0.2625(2) 0.0134(5) Uani 1 1 d .
H1 H 0.949532 0.033301 0.243911 0.016 Uiso 1 1 calc R
C5 C 0.68793(18) 0.5224(5) 0.3508(2) 0.0122(5) Uani 1 1 d .
H5 H 0.622042 0.490246 0.325110 0.015 Uiso 1 1 calc R
C2 C 0.80507(18) 0.0537(5) 0.2187(2) 0.0115(5) Uani 1 1 d .
H2 H 0.790841 -0.079162 0.172014 0.014 Uiso 1 1 calc R
C6 C 0.71678(19) 0.7064(5) 0.4214(2) 0.0127(5) Uani 1 1 d .
H6 H 0.671177 0.801401 0.444281 0.015 Uiso 1 1 calc R
C8 C 0.88204(19) 0.6243(5) 0.4277(2) 0.0130(5) Uani 1 1 d .
H8 H 0.947390 0.662007 0.453640 0.016 Uiso 1 1 calc R
C10 C 0.57051(19) 0.3007(5) 0.0821(2) 0.0152(5) Uani 1 1 d .
H10A H 0.505012 0.262579 0.043030 0.023 Uiso 1 1 calc GR
H10B H 0.610082 0.305681 0.025974 0.023 Uiso 1 1 calc GR
H10C H 0.571771 0.450732 0.119204 0.023 Uiso 1 1 calc GR

loop_
_atom_site_aniso_label
_atom_site_aniso_U_11
_atom_site_aniso_U_22
_atom_site_aniso_U_33
_atom_site_aniso_U_23
_atom_site_aniso_U_13
_atom_site_aniso_U_12
S1 0.0084(3) 0.0094(3) 0.0111(3) 0.0003(2) 0.0016(2) -0.0012(2)
Cl1 0.0280(4) 0.0135(3) 0.0136(3) -0.0040(2) 0.0028(3) -0.0031(3)
O1 0.0116(9) 0.0175(10) 0.0166(9) 0.0003(8) 0.0061(7) -0.0014(8)
O2 0.0152(9) 0.0120(9) 0.0155(9) -0.0034(7) 0.0015(7) -0.0027(7)
N1 0.0093(10) 0.0152(11) 0.0140(10) 0.0024(9) 0.0026(8) 0.0007(9)
C7 0.0200(13) 0.0096(12) 0.0084(11) 0.0009(9) 0.0018(10) -0.0024(10)
C9 0.0082(11) 0.0121(12) 0.0090(11) 0.0038(9) 0.0013(9) -0.0004(9)
C3 0.0097(11) 0.0111(12) 0.0078(11) 0.0029(9) 0.0025(9) -0.0006(9)
C4 0.0086(11) 0.0126(12) 0.0081(11) 0.0027(9) 0.0023(9) 0.0004(9)
C1 0.0113(12) 0.0151(13) 0.0150(12) 0.0022(10) 0.0053(9) 0.0037(10)
C5 0.0120(11) 0.0131(12) 0.0123(12) 0.0014(10) 0.0046(9) 0.0015(10)
C2 0.0127(12) 0.0118(12) 0.0106(12) 0.0009(9) 0.0040(9) 0.0007(10)
C6 0.0140(12) 0.0139(13) 0.0115(12) 0.0010(10) 0.0056(9) 0.0035(10)
C8 0.0123(12) 0.0127(12) 0.0123(12) 0.0031(10) -0.0006(9) -0.0020(10)
C10 0.0151(12) 0.0146(13) 0.0140(12) 0.0034(10) -0.0009(10) 0.0006(10)

loop_
_atom_type_symbol
_atom_type_description
_atom_type_scat_dispersion_real
_atom_type_scat_dispersion_imag
_atom_type_scat_source
C C 0.0033 0.0016 'International Tables Vol C Tables 4.2.6.8 and 6.1.1.4'
H H 0.0000 0.0000 'International Tables Vol C Tables 4.2.6.8 and 6.1.1.4'
N N 0.0061 0.0033 'International Tables Vol C Tables 4.2.6.8 and 6.1.1.4'
O O 0.0106 0.0060 'International Tables Vol C Tables 4.2.6.8 and 6.1.1.4'
S S 0.1246 0.1234 'International Tables Vol C Tables 4.2.6.8 and 6.1.1.4'
Cl Cl 0.1484 0.1585 'International Tables Vol C Tables 4.2.6.8 and 6.1.1.4'

loop_
_geom_angle_atom_site_label_1
_geom_angle_atom_site_label_2
_geom_angle_atom_site_label_3
_geom_angle
O1 S1 O2 118.40(12)
O1 S1 C3 108.73(12)
O1 S1 C10 109.64(13)
O2 S1 C3 107.56(12)
O2 S1 C10 108.00(13)
C10 S1 C3 103.47(12)
C1 N1 C9 118.0(2)
C6 C7 Cl1 117.9(2)
C8 C7 Cl1 119.9(2)
C8 C7 C6 122.2(2)
N1 C9 C4 122.9(2)
N1 C9 C8 117.0(2)
C8 C9 C4 120.1(2)
C4 C3 S1 122.07(19)
C2 C3 S1 117.2(2)
C2 C3 C4 120.7(2)
C3 C4 C9 116.0(2)
C3 C4 C5 125.8(2)
C5 C4 C9 118.1(2)
N1 C1 H1 118.1
N1 C1 C2 123.7(2)
C2 C1 H1 118.1
C4 C5 H5 119.6
C6 C5 C4 120.8(2)
C6 C5 H5 119.6
C3 C2 C1 118.6(2)
C3 C2 H2 120.7
C1 C2 H2 120.7
C7 C6 H6 120.2
C5 C6 C7 119.6(2)
C5 C6 H6 120.2
C7 C8 C9 119.2(2)
C7 C8 H8 120.4
C9 C8 H8 120.4
S1 C10 H10A 109.5
S1 C10 H10B 109.5
S1 C10 H10C 109.5
H10A C10 H10B 109.5
H10A C10 H10C 109.5
H10B C10 H10C 109.5

loop_
_geom_bond_atom_site_label_1
_geom_bond_atom_site_label_2
_geom_bond_distance
S1 O1 1.4396(19)
S1 O2 1.442(2)
S1 C3 1.787(3)
S1 C10 1.761(3)
Cl1 C7 1.740(3)
N1 C9 1.373(3)
N1 C1 1.314(4)
C7 C6 1.407(4)
C7 C8 1.360(4)
C9 C4 1.429(3)
C9 C8 1.413(4)
C3 C4 1.420(4)
C3 C2 1.363(4)
C4 C5 1.423(4)
C1 H1 0.9500
C1 C2 1.417(4)
C5 H5 0.9500
C5 C6 1.370(4)
C2 H2 0.9500
C6 H6 0.9500
C8 H8 0.9500
C10 H10A 0.9800
C10 H10B 0.9800
C10 H10C 0.9800
